data_7718244
loop_
_publ_author_name
'Nicasio, Antonio I.'
'Somerville, Rosie J.'
'Sahag&#xfa;n, Pablo'
'Soto, Enrique'
'L&#xf3;pez-Serrano, Joaqu&#xed;n'
'Campos, Jes&#xfa;s'

_publ_section_title
;
 Carbon-carbon bond formation and cleavage at redox active
 bis(pyridylimino)isoindole (BPI) germylene compounds.
;
_journal_issue 7
_journal_name_full 'Dalton transactions (Cambridge, England : 2003)'
_journal_page_first 3039
_journal_page_last 3046
_journal_paper_doi 10.1039/d4dt03489a
_journal_volume 54
_journal_year 2025
_chemical_formula_sum 'C18 H12 Cl Ge N5'
_chemical_formula_weight 406.37
_space_group_crystal_system tetragonal
_space_group_IT_number 78
_space_group_name_Hall 'P 4cw'
_space_group_name_H-M_alt 'P 43'
_atom_sites_solution_hydrogens geom
_audit_creation_method SHELXL-2014/7
_audit_update_record
;
2024-11-15 deposited with the CCDC.	2025-01-03 downloaded from the CCDC.
;
_cell_angle_alpha 90
_cell_angle_beta 90
_cell_angle_gamma 90
_cell_formula_units_Z 4
_cell_length_a 18.5687(15)
_cell_length_b 18.5687(15)
_cell_length_c 5.0359(6)
_cell_measurement_reflns_used 3503
_cell_measurement_temperature 193(2)
_cell_measurement_theta_max 28.27
_cell_measurement_theta_min 2.45
_cell_volume 1736.4(3)
_computing_cell_refinement 'Bruker APEX3'
_computing_data_collection 'Bruker APEX3'
_computing_data_reduction 'Bruker APEX3'
_computing_structure_refinement 'SHELXL-2014/7 (Sheldrick, 2014)'
_computing_structure_solution 'SHELXT 2014/5 (Sheldrick, 2014)'
_diffrn_ambient_temperature 193(2)
_diffrn_measured_fraction_theta_full 0.998
_diffrn_measured_fraction_theta_max 0.983
_diffrn_measurement_device_type 'Bruker D8Quest'
_diffrn_measurement_method '\f and \w scans'
_diffrn_radiation_type MoK\a
_diffrn_radiation_wavelength 0.71073
_diffrn_reflns_av_R_equivalents 0.0896
_diffrn_reflns_av_unetI/netI 0.0931
_diffrn_reflns_Laue_measured_fraction_full 0.998
_diffrn_reflns_Laue_measured_fraction_max 0.983
_diffrn_reflns_limit_h_max 23
_diffrn_reflns_limit_h_min -24
_diffrn_reflns_limit_k_max 24
_diffrn_reflns_limit_k_min -24
_diffrn_reflns_limit_l_max 6
_diffrn_reflns_limit_l_min -6
_diffrn_reflns_number 15125
_diffrn_reflns_point_group_measured_fraction_full 0.998
_diffrn_reflns_point_group_measured_fraction_max 0.960
_diffrn_reflns_theta_full 25.242
_diffrn_reflns_theta_max 28.267
_diffrn_reflns_theta_min 2.194
_diffrn_source 'IuS 3.0 Microfocus Source'
_exptl_absorpt_coefficient_mu 1.928
_exptl_absorpt_correction_T_max 0.7457
_exptl_absorpt_correction_T_min 0.6237
_exptl_absorpt_correction_type multi-scan
_exptl_absorpt_process_details ' Apex3 v2016.9-0 (Bruker, 2016)'
_exptl_crystal_colour yellow
_exptl_crystal_density_diffrn 1.554
_exptl_crystal_description block
_exptl_crystal_F_000 816
_exptl_crystal_size_max 0.25
_exptl_crystal_size_mid 0.20
_exptl_crystal_size_min 0.20
_platon_squeeze_details
;
The unit cell contains 1 pentane molecules which have
 been treated as a diffuse contribution to the overall scattering
 without specific atom positions by SQUEEZE/PLATON.'
;
_refine_diff_density_max 1.016
_refine_diff_density_min -0.758
_refine_diff_density_rms 0.116
_refine_ls_abs_structure_details
;
 Flack x determined using 1079 quotients [(I+)-(I-)]/[(I+)+(I-)]
 (Parsons, Flack and Wagner, Acta Cryst. B69 (2013) 249-259).
;
_refine_ls_abs_structure_Flack 0.036(11)
_refine_ls_extinction_method none
_refine_ls_goodness_of_fit_ref 1.181
_refine_ls_hydrogen_treatment constr
_refine_ls_matrix_type full
_refine_ls_number_parameters 226
_refine_ls_number_reflns 4145
_refine_ls_number_restraints 1
_refine_ls_restrained_S_all 1.181
_refine_ls_R_factor_all 0.0927
_refine_ls_R_factor_gt 0.0728
_refine_ls_shift/su_max 0.037
_refine_ls_shift/su_mean 0.001
_refine_ls_structure_factor_coef Fsqd
_refine_ls_weighting_details 'w=1/[\s^2^(Fo^2^)+(0.0392P)^2^+2.7491P] where P=(Fo^2^+2Fc^2^)/3'
_refine_ls_weighting_scheme calc
_refine_ls_wR_factor_gt 0.1305
_refine_ls_wR_factor_ref 0.1362
_reflns_Friedel_coverage 0.757
_reflns_Friedel_fraction_full 0.999
_reflns_Friedel_fraction_max 0.931
_reflns_number_gt 3371
_reflns_number_total 4145
_reflns_threshold_expression 'I > 2\s(I)'
_cod_data_source_file d4dt03489a3.cif
_cod_data_source_block jcm06421a_sq
_cod_database_code 7718244
_shelx_shelxl_version_number 2014/7
_shelx_space_group_comment
;
The symmetry employed for this shelxl refinement is uniquely defined
by the following loop, which should always be used as a source of
symmetry information in preference to the above space-group names.
They are only intended as comments.
;
_platon_squeeze_void_probe_radius 1.20

loop_
_space_group_symop_operation_xyz
'x, y, z'
'-x, -y, z+1/2'
'-y, x, z+3/4'
'y, -x, z+1/4'

loop_
_atom_site_label
_atom_site_type_symbol
_atom_site_fract_x
_atom_site_fract_y
_atom_site_fract_z
_atom_site_U_iso_or_equiv
_atom_site_adp_type
_atom_site_occupancy
_atom_site_site_symmetry_order
_atom_site_calc_flag
_atom_site_refinement_flags_posn
_atom_site_refinement_flags_adp
_atom_site_refinement_flags_occupancy
_atom_site_disorder_assembly
_atom_site_disorder_group
Ge1 Ge 0.32872(5) 0.83969(5) 0.08984(18) 0.0223(2) Uani 1 1 d . . . . .
Cl1 Cl 0.30123(12) 0.93736(11) 0.3647(7) 0.0364(6) Uani 1 1 d . . . . .
C1 C 0.4700(5) 0.9131(5) -0.032(2) 0.028(2) Uani 1 1 d . . . . .
H1 H 0.4382 0.9284 -0.1689 0.033 Uiso 1 1 calc R U . . .
C2 C 0.5380(5) 0.9419(5) -0.026(2) 0.031(2) Uani 1 1 d . . . . .
H2 H 0.5528 0.9768 -0.1525 0.037 Uiso 1 1 calc R U . . .
C3 C 0.5845(5) 0.9182(5) 0.171(2) 0.032(3) Uani 1 1 d . . . . .
H3 H 0.6322 0.9366 0.1792 0.039 Uiso 1 1 calc R U . . .
C4 C 0.5619(4) 0.8683(4) 0.353(2) 0.0266(19) Uani 1 1 d . . . . .
H4 H 0.5929 0.8528 0.4916 0.032 Uiso 1 1 calc R U . . .
C5 C 0.4919(4) 0.8408(4) 0.329(2) 0.0200(16) Uani 1 1 d . . . . .
C6 C 0.4087(4) 0.7587(4) 0.5247(16) 0.0189(18) Uani 1 1 d . . . . .
C7 C 0.3976(4) 0.7019(4) 0.7219(17) 0.0170(17) Uani 1 1 d . . . . .
C8 C 0.4439(5) 0.6709(5) 0.9004(18) 0.026(2) Uani 1 1 d . . . . .
H8 H 0.4933 0.6841 0.9060 0.031 Uiso 1 1 calc R U . . .
C9 C 0.4164(5) 0.6201(4) 1.071(2) 0.029(2) Uani 1 1 d . . . . .
H9 H 0.4474 0.5973 1.1951 0.034 Uiso 1 1 calc R U . . .
C10 C 0.3437(5) 0.6016(5) 1.064(2) 0.029(2) Uani 1 1 d . . . . .
H10 H 0.3261 0.5661 1.1835 0.035 Uiso 1 1 calc R U . . .
C11 C 0.2970(5) 0.6338(4) 0.8883(19) 0.027(2) Uani 1 1 d . . . . .
H11 H 0.2472 0.6222 0.8864 0.032 Uiso 1 1 calc R U . . .
C12 C 0.3258(5) 0.6840(4) 0.7136(18) 0.0216(19) Uani 1 1 d . . . . .
C13 C 0.2904(4) 0.7280(4) 0.5109(17) 0.0203(19) Uani 1 1 d . . . . .
C14 C 0.1826(5) 0.7601(5) 0.294(2) 0.029(2) Uani 1 1 d . . . . .
C15 C 0.1078(5) 0.7495(6) 0.288(2) 0.036(3) Uani 1 1 d . . . . .
H15 H 0.0862 0.7181 0.4146 0.044 Uiso 1 1 calc R U . . .
C16 C 0.0657(5) 0.7830(6) 0.106(3) 0.046(3) Uani 1 1 d . . . . .
H16 H 0.0149 0.7764 0.1064 0.055 Uiso 1 1 calc R U . . .
C17 C 0.0983(6) 0.8267(6) -0.078(2) 0.046(3) Uani 1 1 d . . . . .
H17 H 0.0709 0.8492 -0.2139 0.055 Uiso 1 1 calc R U . . .
C18 C 0.1712(6) 0.8372(6) -0.062(2) 0.040(3) Uani 1 1 d . . . . .
H18 H 0.1933 0.8688 -0.1852 0.048 Uiso 1 1 calc R U . . .
N1 N 0.4462(4) 0.8648(3) 0.1437(16) 0.0221(17) Uani 1 1 d . . . . .
N2 N 0.4722(4) 0.7872(3) 0.5073(14) 0.0183(15) Uani 1 1 d . . . . .
N3 N 0.3436(3) 0.7724(3) 0.3921(14) 0.0184(15) Uani 1 1 d . . . . .
N4 N 0.2225(4) 0.7228(4) 0.4765(16) 0.0272(17) Uani 1 1 d . . . . .
N5 N 0.2127(4) 0.8050(4) 0.120(2) 0.0327(19) Uani 1 1 d . . . . .

loop_
_atom_site_aniso_label
_atom_site_aniso_U_11
_atom_site_aniso_U_22
_atom_site_aniso_U_33
_atom_site_aniso_U_23
_atom_site_aniso_U_13
_atom_site_aniso_U_12
Ge1 0.0293(5) 0.0210(4) 0.0166(4) -0.0011(4) -0.0020(4) -0.0009(4)
Cl1 0.0433(13) 0.0207(10) 0.0450(16) -0.0071(12) -0.0028(14) 0.0041(9)
C1 0.032(5) 0.024(5) 0.026(5) -0.005(4) -0.002(4) -0.001(4)
C2 0.043(6) 0.025(5) 0.025(5) 0.008(4) 0.012(5) -0.008(4)
C3 0.025(5) 0.024(5) 0.047(7) -0.001(4) 0.014(5) -0.005(4)
C4 0.027(4) 0.026(4) 0.027(5) 0.003(5) 0.003(5) -0.004(3)
C5 0.025(4) 0.017(4) 0.017(4) -0.004(4) 0.010(4) 0.002(3)
C6 0.022(4) 0.020(4) 0.015(5) -0.006(3) 0.002(3) -0.001(3)
C7 0.017(4) 0.014(4) 0.019(4) -0.004(3) -0.001(3) -0.001(3)
C8 0.033(5) 0.027(4) 0.017(5) 0.000(4) 0.002(4) -0.008(4)
C9 0.038(5) 0.025(4) 0.023(5) -0.002(5) -0.009(5) 0.004(4)
C10 0.044(5) 0.024(4) 0.020(5) 0.001(4) 0.005(5) -0.005(4)
C11 0.032(5) 0.027(4) 0.022(6) -0.003(4) 0.009(4) -0.007(4)
C12 0.029(5) 0.019(4) 0.018(5) -0.001(3) 0.003(4) -0.004(4)
C13 0.023(4) 0.018(4) 0.020(5) -0.006(3) 0.002(3) -0.002(3)
C14 0.031(5) 0.022(4) 0.033(7) -0.010(4) 0.002(4) -0.008(4)
C15 0.022(4) 0.045(6) 0.042(8) -0.010(5) 0.003(5) -0.008(4)
C16 0.022(5) 0.057(6) 0.058(8) 0.000(7) -0.004(6) 0.004(4)
C17 0.036(6) 0.060(7) 0.043(8) -0.005(6) -0.016(5) 0.007(5)
C18 0.041(6) 0.039(6) 0.040(7) 0.005(5) -0.013(5) 0.003(5)
N1 0.023(3) 0.017(3) 0.026(5) 0.002(3) -0.001(3) -0.006(3)
N2 0.020(3) 0.017(3) 0.018(4) 0.002(3) 0.001(3) -0.003(3)
N3 0.021(3) 0.016(3) 0.017(4) -0.001(3) -0.001(3) 0.001(3)
N4 0.022(4) 0.029(4) 0.030(5) -0.002(3) -0.002(3) -0.003(3)
N5 0.032(4) 0.030(4) 0.036(6) -0.003(4) -0.007(4) 0.000(3)

loop_
_atom_type_symbol
_atom_type_description
_atom_type_scat_dispersion_real
_atom_type_scat_dispersion_imag
_atom_type_scat_source
C C 0.0033 0.0016 'International Tables Vol C Tables 4.2.6.8 and 6.1.1.4'
H H 0.0000 0.0000 'International Tables Vol C Tables 4.2.6.8 and 6.1.1.4'
N N 0.0061 0.0033 'International Tables Vol C Tables 4.2.6.8 and 6.1.1.4'
Cl Cl 0.1484 0.1585 'International Tables Vol C Tables 4.2.6.8 and 6.1.1.4'
Ge Ge 0.1547 1.8001 'International Tables Vol C Tables 4.2.6.8 and 6.1.1.4'

loop_
_geom_angle_atom_site_label_1
_geom_angle_atom_site_label_2
_geom_angle_atom_site_label_3
_geom_angle
_geom_angle_site_symmetry_1
_geom_angle_site_symmetry_3
_geom_angle_publ_flag
N3 Ge1 N1 84.5(3) . . ?
N3 Ge1 N5 84.3(3) . . ?
N1 Ge1 N5 168.2(3) . . ?
N3 Ge1 Cl1 93.7(2) . . ?
N1 Ge1 Cl1 88.82(19) . . ?
N5 Ge1 Cl1 88.4(2) . . ?
N1 C1 C2 123.4(9) . . ?
N1 C1 H1 118.3 . . ?
C2 C1 H1 118.3 . . ?
C1 C2 C3 117.8(9) . . ?
C1 C2 H2 121.1 . . ?
C3 C2 H2 121.1 . . ?
C4 C3 C2 120.2(9) . . ?
C4 C3 H3 119.9 . . ?
C2 C3 H3 119.9 . . ?
C3 C4 C5 118.3(10) . . ?
C3 C4 H4 120.9 . . ?
C5 C4 H4 120.9 . . ?
N1 C5 N2 121.6(7) . . ?
N1 C5 C4 121.6(8) . . ?
N2 C5 C4 116.8(9) . . ?
N2 C6 N3 132.7(8) . . ?
N2 C6 C7 118.0(7) . . ?
N3 C6 C7 109.3(7) . . ?
C8 C7 C12 121.8(8) . . ?
C8 C7 C6 131.2(8) . . ?
C12 C7 C6 106.9(7) . . ?
C7 C8 C9 117.7(8) . . ?
C7 C8 H8 121.2 . . ?
C9 C8 H8 121.2 . . ?
C8 C9 C10 121.0(9) . . ?
C8 C9 H9 119.5 . . ?
C10 C9 H9 119.5 . . ?
C11 C10 C9 121.2(9) . . ?
C11 C10 H10 119.4 . . ?
C9 C10 H10 119.4 . . ?
C10 C11 C12 117.2(8) . . ?
C10 C11 H11 121.4 . . ?
C12 C11 H11 121.4 . . ?
C7 C12 C11 121.1(8) . . ?
C7 C12 C13 108.8(7) . . ?
C11 C12 C13 130.1(8) . . ?
N4 C13 N3 132.4(8) . . ?
N4 C13 C12 119.8(8) . . ?
N3 C13 C12 107.8(7) . . ?
N5 C14 N4 122.0(8) . . ?
N5 C14 C15 119.5(10) . . ?
N4 C14 C15 118.5(9) . . ?
C16 C15 C14 121.3(11) . . ?
C16 C15 H15 119.4 . . ?
C14 C15 H15 119.4 . . ?
C15 C16 C17 118.2(9) . . ?
C15 C16 H16 120.9 . . ?
C17 C16 H16 120.9 . . ?
C18 C17 C16 118.7(11) . . ?
C18 C17 H17 120.7 . . ?
C16 C17 H17 120.7 . . ?
N5 C18 C17 123.1(11) . . ?
N5 C18 H18 118.4 . . ?
C17 C18 H18 118.4 . . ?
C5 N1 C1 118.6(7) . . ?
C5 N1 Ge1 129.0(5) . . ?
C1 N1 Ge1 112.4(6) . . ?
C6 N2 C5 125.2(7) . . ?
C6 N3 C13 107.1(7) . . ?
C6 N3 Ge1 126.6(5) . . ?
C13 N3 Ge1 126.3(5) . . ?
C13 N4 C14 126.0(8) . . ?
C14 N5 C18 119.2(9) . . ?
C14 N5 Ge1 128.7(7) . . ?
C18 N5 Ge1 112.1(7) . . ?

loop_
_geom_bond_atom_site_label_1
_geom_bond_atom_site_label_2
_geom_bond_distance
_geom_bond_site_symmetry_2
_geom_bond_publ_flag
Ge1 N3 1.989(7) . ?
Ge1 N1 2.248(7) . ?
Ge1 N5 2.254(8) . ?
Ge1 Cl1 2.338(3) . ?
C1 N1 1.336(12) . ?
C1 C2 1.371(13) . ?
C1 H1 0.9500 . ?
C2 C3 1.385(14) . ?
C2 H2 0.9500 . ?
C3 C4 1.369(13) . ?
C3 H3 0.9500 . ?
C4 C5 1.403(11) . ?
C4 H4 0.9500 . ?
C5 N1 1.338(12) . ?
C5 N2 1.388(11) . ?
C6 N2 1.294(10) . ?
C6 N3 1.405(10) . ?
C6 C7 1.464(12) . ?
C7 C8 1.371(12) . ?
C7 C12 1.374(11) . ?
C8 C9 1.374(13) . ?
C8 H8 0.9500 . ?
C9 C10 1.393(12) . ?
C9 H9 0.9500 . ?
C10 C11 1.377(13) . ?
C10 H10 0.9500 . ?
C11 C12 1.390(12) . ?
C11 H11 0.9500 . ?
C12 C13 1.462(12) . ?
C13 N4 1.277(11) . ?
C13 N3 1.419(10) . ?
C14 N5 1.330(13) . ?
C14 N4 1.370(13) . ?
C14 C15 1.403(12) . ?
C15 C16 1.356(16) . ?
C15 H15 0.9500 . ?
C16 C17 1.374(17) . ?
C16 H16 0.9500 . ?
C17 C18 1.370(14) . ?
C17 H17 0.9500 . ?
C18 N5 1.338(13) . ?
C18 H18 0.9500 . ?

loop_
_platon_squeeze_void_nr
_platon_squeeze_void_average_x
_platon_squeeze_void_average_y
_platon_squeeze_void_average_z
_platon_squeeze_void_volume
_platon_squeeze_void_count_electrons
_platon_squeeze_void_content
1 0.000 0.000 -0.032 137 38 ' '
2 0.500 0.500 -0.025 28 2 ' '
